data_4101349
loop_
_publ_author_name
'Schnermann, Martin J'
'Romero, F Anthony'
'Hwang, Inkyu'
'Nakamaru-Ogiso, Eiko'
'Yagi, Takao'
'Boger, Dale L'

_publ_section_title
;
 Total synthesis of piericidin A1 and B1 and key analogues.
;
_journal_issue 36
_journal_name_full 'Journal of the American Chemical Society'
_journal_page_first 11799
_journal_page_last 11807
_journal_paper_doi 10.1021/ja0632862
_journal_volume 128
_journal_year 2006
_chemical_formula_sum 'C14 H25 N O8 S'
_chemical_formula_weight 367.41
_chemical_name_systematic
; 
 ? 
;
_space_group_IT_number 14
_symmetry_cell_setting monoclinic
_symmetry_space_group_name_Hall '-P 2ybc'
_symmetry_space_group_name_H-M 'P 1 21/c 1'
_atom_sites_solution_hydrogens geom
_atom_sites_solution_primary direct
_atom_sites_solution_secondary difmap
_audit_creation_method SHELXL-97
_cell_angle_alpha 90.00
_cell_angle_beta 92.79(3)
_cell_angle_gamma 90.00
_cell_formula_units_Z 4
_cell_length_a 10.574(2)
_cell_length_b 15.982(3)
_cell_length_c 10.753(2)
_cell_measurement_reflns_used 6089
_cell_measurement_temperature 296(2)
_cell_measurement_theta_max 24.01
_cell_measurement_theta_min 2.28
_cell_volume 1815.1(6)
_computing_cell_refinement 'Bruker SAINT+'
_computing_data_collection 'Bruker SMART'
_computing_data_reduction 'Bruker SAINT+'
_computing_molecular_graphics 'Bruker SHELXTL'
_computing_publication_material 'Bruker SHELXTL'
_computing_structure_refinement 'SHELXL-97 (Sheldrick, 1997)'
_computing_structure_solution 'SHELXS-97 (Sheldrick, 1997)'
_diffrn_ambient_temperature 296(2)
_diffrn_measured_fraction_theta_full 1.000
_diffrn_measured_fraction_theta_max 1.000
_diffrn_measurement_device_type 'CCD area detector'
_diffrn_measurement_method 'phi and omega scans'
_diffrn_radiation_monochromator graphite
_diffrn_radiation_source 'normal-focus sealed tube'
_diffrn_radiation_type MoK\a
_diffrn_radiation_wavelength 0.71073
_diffrn_reflns_av_R_equivalents 0.0338
_diffrn_reflns_av_sigmaI/netI 0.0293
_diffrn_reflns_limit_h_max 12
_diffrn_reflns_limit_h_min -12
_diffrn_reflns_limit_k_max 19
_diffrn_reflns_limit_k_min -19
_diffrn_reflns_limit_l_max 12
_diffrn_reflns_limit_l_min -12
_diffrn_reflns_number 13245
_diffrn_reflns_theta_full 25.00
_diffrn_reflns_theta_max 25.00
_diffrn_reflns_theta_min 1.93
_diffrn_standards_decay_% 1
_exptl_absorpt_coefficient_mu 0.218
_exptl_absorpt_correction_T_max 0.9764
_exptl_absorpt_correction_T_min 0.9496
_exptl_absorpt_correction_type multi-scan
_exptl_absorpt_process_details 'SADABS (Sheldrick, 1999)'
_exptl_crystal_colour Colorless
_exptl_crystal_density_diffrn 1.344
_exptl_crystal_density_meas 0
_exptl_crystal_density_method 'not measured'
_exptl_crystal_description Parallelepiped
_exptl_crystal_F_000 784
_exptl_crystal_size_max 0.24
_exptl_crystal_size_mid 0.20
_exptl_crystal_size_min 0.11
_refine_diff_density_max 0.437
_refine_diff_density_min -0.201
_refine_diff_density_rms 0.052
_refine_ls_extinction_method none
_refine_ls_goodness_of_fit_ref 1.120
_refine_ls_hydrogen_treatment constr
_refine_ls_matrix_type full
_refine_ls_number_parameters 224
_refine_ls_number_reflns 3198
_refine_ls_number_restraints 0
_refine_ls_restrained_S_all 1.120
_refine_ls_R_factor_all 0.0675
_refine_ls_R_factor_gt 0.0562
_refine_ls_shift/su_max 0.034
_refine_ls_shift/su_mean 0.001
_refine_ls_structure_factor_coef Fsqd
_refine_ls_weighting_details 'calc w=1/[\s^2^(Fo^2^)+(0.0700P)^2^+0.8500P] where P=(Fo^2^+2Fc^2^)/3'
_refine_ls_weighting_scheme calc
_refine_ls_wR_factor_gt 0.1389
_refine_ls_wR_factor_ref 0.1458
_reflns_number_gt 2665
_reflns_number_total 3198
_reflns_threshold_expression >2sigma(I)
_cod_data_source_file ja0632862si20060517_101339.cif
_cod_data_source_block mjsc
_cod_depositor_comments
;
The following automatic conversions were performed:
'_symmetry_cell_setting' value 'Monoclinic' changed to 'monoclinic'
according to '/home/saulius/struct/CIF-dictionaries/cif_core.dic'
dictionary named 'cif_core.dic' version 2.4.1 from
2010-06-29.

'_exptl_absorpt_correction_type' value 'Multi-scan' changed
to 'multi-scan' according to
'/home/saulius/struct/CIF-dictionaries/cif_core.dic' dictionary named
'cif_core.dic' version 2.4.1 from 2010-06-29.

Automatic conversion script
Id: cif_fix_enum 1527 2010-12-29 10:47:43Z saulius 
;
_cod_original_sg_symbol_H-M P2(1)/c
_cod_database_code 4101349

loop_
_symmetry_equiv_pos_as_xyz
'x, y, z'
'-x, y+1/2, -z+1/2'
'-x, -y, -z'
'x, -y-1/2, z-1/2'

loop_
_atom_site_label
_atom_site_type_symbol
_atom_site_fract_x
_atom_site_fract_y
_atom_site_fract_z
_atom_site_U_iso_or_equiv
_atom_site_adp_type
_atom_site_occupancy
_atom_site_symmetry_multiplicity
_atom_site_calc_flag
_atom_site_refinement_flags
S1 S 0.19822(7) 0.24251(4) 0.21973(6) 0.0385(2) Uani 1 1 d .
O1 O 0.0840(2) 0.26006(12) 0.28041(19) 0.0511(5) Uani 1 1 d .
O2 O 0.3136(2) 0.26999(12) 0.28017(19) 0.0526(5) Uani 1 1 d .
O3 O -0.1143(3) 0.1126(2) 0.3048(3) 0.0930(9) Uani 1 1 d .
O4 O -0.0525(2) 0.14882(15) 0.1157(2) 0.0647(6) Uani 1 1 d .
O5 O 0.4678(2) -0.00159(15) 0.22702(19) 0.0699(7) Uani 1 1 d .
O6 O 0.3987(2) 0.09578(13) 0.36934(17) 0.0537(5) Uani 1 1 d .
O7 O 0.38251(18) 0.15034(12) 0.10483(17) 0.0457(5) Uani 1 1 d .
O8 O 0.2639(2) 0.03012(11) 0.07107(17) 0.0502(5) Uani 1 1 d .
N1 N 0.1957(2) 0.13917(13) 0.19779(19) 0.0377(5) Uani 1 1 d .
C1 C 0.1001(3) 0.09081(18) 0.2539(3) 0.0467(7) Uani 1 1 d .
C2 C 0.1291(3) 0.01718(18) 0.3077(3) 0.0549(8) Uani 1 1 d .
C3 C 0.2622(4) -0.01470(18) 0.3181(3) 0.0606(9) Uani 1 1 d .
H3A H 0.2652 -0.0673 0.2732 0.073 Uiso 1 1 calc R
H3B H 0.2834 -0.0266 0.4050 0.073 Uiso 1 1 calc R
C4 C 0.3638(3) 0.04213(18) 0.2703(3) 0.0494(7) Uani 1 1 d .
C5 C 0.3052(3) 0.09080(16) 0.1553(2) 0.0413(6) Uani 1 1 d .
C6 C 0.1866(3) 0.28544(18) 0.0692(3) 0.0506(7) Uani 1 1 d .
H6A H 0.1832 0.3453 0.0747 0.061 Uiso 1 1 calc R
H6B H 0.1112 0.2652 0.0259 0.061 Uiso 1 1 calc R
H6C H 0.2592 0.2693 0.0246 0.061 Uiso 1 1 calc R
C7 C -0.0328(3) 0.1192(2) 0.2316(3) 0.0610(9) Uani 1 1 d .
C8 C -0.1759(4) 0.1850(4) 0.0877(5) 0.1030(16) Uani 1 1 d .
H8A H -0.2414 0.1463 0.1108 0.124 Uiso 1 1 calc R
H8B H -0.1850 0.2362 0.1349 0.124 Uiso 1 1 calc R
C9 C -0.1890(5) 0.2025(4) -0.0416(6) 0.136(2) Uani 1 1 d .
H9A H -0.1518 0.2559 -0.0580 0.163 Uiso 1 1 calc R
H9B H -0.2772 0.2035 -0.0674 0.163 Uiso 1 1 calc R
H9C H -0.1468 0.1598 -0.0870 0.163 Uiso 1 1 calc R
C10 C 0.0326(4) -0.0452(2) 0.3482(4) 0.0825(12) Uani 1 1 d .
H10A H -0.0505 -0.0213 0.3379 0.099 Uiso 1 1 calc R
H10B H 0.0498 -0.0592 0.4341 0.099 Uiso 1 1 calc R
H10C H 0.0371 -0.0948 0.2983 0.099 Uiso 1 1 calc R
C11 C 0.5277(5) -0.0594(3) 0.3143(4) 0.0989(16) Uani 1 1 d .
H11A H 0.5415 -0.0324 0.3935 0.119 Uiso 1 1 calc R
H11B H 0.6074 -0.0770 0.2841 0.119 Uiso 1 1 calc R
H11C H 0.4741 -0.1072 0.3233 0.119 Uiso 1 1 calc R
C12 C 0.5132(3) 0.1429(3) 0.3615(4) 0.0733(10) Uani 1 1 d .
H12A H 0.5821 0.1056 0.3467 0.088 Uiso 1 1 calc R
H12B H 0.5305 0.1724 0.4382 0.088 Uiso 1 1 calc R
H12C H 0.5039 0.1823 0.2943 0.088 Uiso 1 1 calc R
C13 C 0.4799(3) 0.1220(2) 0.0267(3) 0.0663(9) Uani 1 1 d .
H13A H 0.5517 0.1037 0.0776 0.080 Uiso 1 1 calc R
H13B H 0.5047 0.1671 -0.0259 0.080 Uiso 1 1 calc R
H13C H 0.4484 0.0764 -0.0239 0.080 Uiso 1 1 calc R
C14 C 0.1922(3) 0.0594(2) -0.0374(3) 0.0603(9) Uani 1 1 d .
H14A H 0.1075 0.0724 -0.0155 0.072 Uiso 1 1 calc R
H14B H 0.1898 0.0166 -0.1001 0.072 Uiso 1 1 calc R
H14C H 0.2315 0.1087 -0.0690 0.072 Uiso 1 1 calc R

loop_
_atom_site_aniso_label
_atom_site_aniso_U_11
_atom_site_aniso_U_22
_atom_site_aniso_U_33
_atom_site_aniso_U_23
_atom_site_aniso_U_13
_atom_site_aniso_U_12
S1 0.0467(4) 0.0299(3) 0.0389(4) -0.0045(3) 0.0024(3) -0.0007(3)
O1 0.0572(13) 0.0466(11) 0.0503(11) -0.0076(9) 0.0097(10) 0.0076(9)
O2 0.0596(13) 0.0407(11) 0.0568(12) -0.0111(9) -0.0032(10) -0.0093(9)
O3 0.0662(17) 0.106(2) 0.110(2) 0.0094(18) 0.0381(16) -0.0122(16)
O4 0.0422(12) 0.0805(16) 0.0706(15) -0.0053(12) -0.0054(11) -0.0049(11)
O5 0.0902(17) 0.0697(15) 0.0501(12) 0.0081(11) 0.0055(12) 0.0431(13)
O6 0.0635(13) 0.0551(12) 0.0415(11) -0.0038(9) -0.0073(9) 0.0060(10)
O7 0.0484(11) 0.0415(11) 0.0480(11) 0.0020(8) 0.0097(9) 0.0050(9)
O8 0.0814(15) 0.0321(10) 0.0368(10) -0.0042(8) -0.0006(10) 0.0034(9)
N1 0.0426(12) 0.0304(11) 0.0402(12) -0.0008(9) 0.0021(10) -0.0032(9)
C1 0.0538(17) 0.0447(16) 0.0419(15) -0.0064(12) 0.0062(13) -0.0130(13)
C2 0.082(2) 0.0410(16) 0.0423(16) -0.0006(13) 0.0087(15) -0.0147(15)
C3 0.099(3) 0.0387(16) 0.0439(16) 0.0048(13) -0.0002(17) 0.0002(17)
C4 0.0669(19) 0.0405(15) 0.0405(15) 0.0000(12) -0.0006(14) 0.0139(14)
C5 0.0537(17) 0.0305(13) 0.0399(14) -0.0027(11) 0.0026(12) 0.0033(12)
C6 0.066(2) 0.0421(16) 0.0434(16) 0.0057(12) 0.0045(14) 0.0076(14)
C7 0.055(2) 0.061(2) 0.068(2) -0.0047(16) 0.0106(17) -0.0162(16)
C8 0.051(2) 0.146(5) 0.110(4) 0.009(3) -0.009(2) 0.008(3)
C9 0.074(3) 0.182(6) 0.152(5) 0.073(5) 0.008(3) 0.023(3)
C10 0.119(3) 0.056(2) 0.075(2) 0.0044(18) 0.020(2) -0.032(2)
C11 0.131(4) 0.099(3) 0.066(2) 0.013(2) 0.000(2) 0.072(3)
C12 0.064(2) 0.081(3) 0.072(2) -0.0005(19) -0.0196(19) 0.0038(19)
C13 0.059(2) 0.074(2) 0.067(2) 0.0112(18) 0.0203(17) 0.0152(17)
C14 0.087(2) 0.0527(18) 0.0403(16) -0.0072(13) -0.0075(16) -0.0057(17)

loop_
_atom_type_symbol
_atom_type_description
_atom_type_scat_dispersion_real
_atom_type_scat_dispersion_imag
_atom_type_scat_source
C C 0.0033 0.0016 'International Tables Vol C Tables 4.2.6.8 and 6.1.1.4'
H H 0.0000 0.0000 'International Tables Vol C Tables 4.2.6.8 and 6.1.1.4'
N N 0.0061 0.0033 'International Tables Vol C Tables 4.2.6.8 and 6.1.1.4'
O O 0.0106 0.0060 'International Tables Vol C Tables 4.2.6.8 and 6.1.1.4'
S S 0.1246 0.1234 'International Tables Vol C Tables 4.2.6.8 and 6.1.1.4'

loop_
_geom_angle_atom_site_label_1
_geom_angle_atom_site_label_2
_geom_angle_atom_site_label_3
_geom_angle
O2 S1 O1 117.10(13)
O2 S1 N1 112.18(12)
O1 S1 N1 104.54(11)
O2 S1 C6 108.67(15)
O1 S1 C6 108.76(14)
N1 S1 C6 104.85(13)
C7 O4 C8 115.7(3)
C4 O5 C11 115.5(3)
C4 O6 C12 118.0(3)
C5 O7 C13 117.9(2)
C5 O8 C14 116.1(2)
C1 N1 C5 115.3(2)
C1 N1 S1 118.84(18)
C5 N1 S1 123.53(17)
C2 C1 N1 120.4(3)
C2 C1 C7 122.2(3)
N1 C1 C7 116.7(3)
C1 C2 C3 121.7(3)
C1 C2 C10 124.2(3)
C3 C2 C10 113.7(3)
C2 C3 C4 116.8(2)
O5 C4 O6 112.0(3)
O5 C4 C3 113.2(3)
O6 C4 C3 105.9(2)
O5 C4 C5 105.8(2)
O6 C4 C5 112.1(2)
C3 C4 C5 107.8(2)
O7 C5 O8 113.5(2)
O7 C5 N1 104.34(19)
O8 C5 N1 109.9(2)
O7 C5 C4 115.7(2)
O8 C5 C4 105.6(2)
N1 C5 C4 107.5(2)
O3 C7 O4 123.8(3)
O3 C7 C1 124.9(3)
O4 C7 C1 111.2(3)
C9 C8 O4 109.1(4)

loop_
_geom_bond_atom_site_label_1
_geom_bond_atom_site_label_2
_geom_bond_distance
S1 O2 1.423(2)
S1 O1 1.428(2)
S1 N1 1.668(2)
S1 C6 1.757(3)
O3 C7 1.200(4)
O4 C7 1.340(4)
O4 C8 1.446(5)
O5 C4 1.401(3)
O5 C11 1.441(4)
O6 C4 1.403(3)
O6 C12 1.432(4)
O7 C5 1.383(3)
O7 C13 1.433(3)
O8 C5 1.383(3)
O8 C14 1.438(4)
N1 C1 1.429(3)
N1 C5 1.483(3)
C1 C2 1.340(4)
C1 C7 1.485(5)
C2 C3 1.496(5)
C2 C10 1.506(4)
C3 C4 1.515(5)
C4 C5 1.563(4)
C8 C9 1.418(7)

loop_
_geom_torsion_atom_site_label_1
_geom_torsion_atom_site_label_2
_geom_torsion_atom_site_label_3
_geom_torsion_atom_site_label_4
_geom_torsion
O2 S1 N1 C1 119.5(2)
O1 S1 N1 C1 -8.4(2)
C6 S1 N1 C1 -122.7(2)
O2 S1 N1 C5 -42.2(2)
O1 S1 N1 C5 -170.09(19)
C6 S1 N1 C5 75.5(2)
C5 N1 C1 C2 25.1(3)
S1 N1 C1 C2 -138.1(2)
C5 N1 C1 C7 -145.3(2)
S1 N1 C1 C7 51.4(3)
N1 C1 C2 C3 3.7(4)
C7 C1 C2 C3 173.6(3)
N1 C1 C2 C10 -168.3(3)
C7 C1 C2 C10 1.6(5)
C1 C2 C3 C4 2.8(4)
C10 C2 C3 C4 175.7(3)
C11 O5 C4 O6 64.9(4)
C11 O5 C4 C3 -54.8(4)
C11 O5 C4 C5 -172.7(3)
C12 O6 C4 O5 41.6(3)
C12 O6 C4 C3 165.4(3)
C12 O6 C4 C5 -77.2(3)
C2 C3 C4 O5 -151.1(3)
C2 C3 C4 O6 85.8(3)
C2 C3 C4 C5 -34.4(3)
C13 O7 C5 O8 -44.4(3)
C13 O7 C5 N1 -164.0(2)
C13 O7 C5 C4 78.0(3)
C14 O8 C5 O7 -59.4(3)
C14 O8 C5 N1 57.1(3)
C14 O8 C5 C4 172.8(2)
C1 N1 C5 O7 179.7(2)
S1 N1 C5 O7 -18.0(3)
C1 N1 C5 O8 57.6(3)
S1 N1 C5 O8 -140.04(18)
C1 N1 C5 C4 -56.9(3)
S1 N1 C5 C4 105.4(2)
O5 C4 C5 O7 -62.9(3)
O6 C4 C5 O7 59.5(3)
C3 C4 C5 O7 175.6(2)
O5 C4 C5 O8 63.5(3)
O6 C4 C5 O8 -174.1(2)
C3 C4 C5 O8 -57.9(3)
O5 C4 C5 N1 -179.1(2)
O6 C4 C5 N1 -56.7(3)
C3 C4 C5 N1 59.5(3)
C8 O4 C7 O3 9.0(5)
C8 O4 C7 C1 -174.7(3)
C2 C1 C7 O3 43.0(5)
N1 C1 C7 O3 -146.8(3)
C2 C1 C7 O4 -133.3(3)
N1 C1 C7 O4 36.9(4)
C7 O4 C8 C9 -171.7(4)

loop_
_cod_related_entry_id
_cod_related_entry_database
_cod_related_entry_code
1 ChemSpider 9770538
